data_1553290
loop_
_publ_author_name
'Matsuo, Yukiko'
'Maeda, Saori'
'Ohba, Chika'
'Fukaya, Haruhiko'
'Mimaki, Yoshihiro'

_publ_section_title
;
 Vetiverianines A, B, and C: Sesquiterpenoids from Vetiveria zizanioides
 Roots.
;
_journal_issue 9
_journal_name_full 'Journal of natural products'
_journal_page_first 2175
_journal_page_last 2180
_journal_paper_doi 10.1021/acs.jnatprod.6b00140
_journal_volume 79
_journal_year 2016
_chemical_absolute_configuration unk
_chemical_formula_moiety 'C15 H24 O2'
_chemical_formula_sum 'C15 H24 O2'
_chemical_formula_weight 236.34
_space_group_crystal_system orthorhombic
_space_group_IT_number 19
_space_group_name_Hall 'P 2ac 2ab'
_space_group_name_H-M_alt 'P 21 21 21'
_atom_sites_solution_hydrogens geom
_atom_sites_solution_primary direct
_atom_sites_solution_secondary difmap
_audit_creation_date 'July 2nd 2013'
_audit_creation_method SHELXL-97
_cell_angle_alpha 90
_cell_angle_beta 90
_cell_angle_gamma 90
_cell_formula_units_Z 4
_cell_length_a 5.6076(5)
_cell_length_b 7.3152(6)
_cell_length_c 32.200(3)
_cell_measurement_reflns_used 4984
_cell_measurement_temperature 90
_cell_measurement_theta_max 27.55
_cell_measurement_theta_min 2.53
_cell_volume 1320.9(2)
_computing_cell_refinement 'APEX2 (Bruker AXS, 2006)'
_computing_data_collection 'APEX2 '
_computing_data_reduction 'SAINT (Bruker AXS, 2004)'
_computing_molecular_graphics 'XSHEL (Bruker AXS,2002)'
_computing_publication_material 'XCIF (Bruker AXS, 2001)'
_computing_structure_refinement 'SHELXL-97 (Sheldrick, 1997)'
_computing_structure_solution 'SHELXS-97 (Sheldrick, 1997)'
_diffrn_ambient_temperature 90
_diffrn_detector_area_resol_mean 8.333
_diffrn_measured_fraction_theta_full 0.999
_diffrn_measured_fraction_theta_max 0.999
_diffrn_measurement_device_type 'Bruker APEXII CCD area detector'
_diffrn_measurement_method 'phi and omega scans'
_diffrn_radiation_monochromator 'Bruker Helios multilayer confocal mirror'
_diffrn_radiation_source 'Bruker TXS fine-focus rotating anode'
_diffrn_radiation_type MoK\a
_diffrn_radiation_wavelength 0.71073
_diffrn_reflns_av_R_equivalents 0.0199
_diffrn_reflns_av_unetI/netI 0.0219
_diffrn_reflns_Laue_measured_fraction_full 0.999
_diffrn_reflns_Laue_measured_fraction_max 0.999
_diffrn_reflns_limit_h_max 7
_diffrn_reflns_limit_h_min -7
_diffrn_reflns_limit_k_max 8
_diffrn_reflns_limit_k_min -9
_diffrn_reflns_limit_l_max 24
_diffrn_reflns_limit_l_min -41
_diffrn_reflns_number 7714
_diffrn_reflns_point_group_measured_fraction_full 0.997
_diffrn_reflns_point_group_measured_fraction_max 0.991
_diffrn_reflns_theta_full 25.242
_diffrn_reflns_theta_max 27.547
_diffrn_reflns_theta_min 1.265
_exptl_absorpt_coefficient_mu 0.076
_exptl_absorpt_correction_T_max 0.9871
_exptl_absorpt_correction_T_min 0.9759
_exptl_absorpt_correction_type analytical
_exptl_absorpt_process_details
;
Crystal Faces plugin in Bruker APEX2 software
;
_exptl_crystal_colour colorless
_exptl_crystal_density_diffrn 1.188
_exptl_crystal_density_method 'not measured'
_exptl_crystal_description prism
_exptl_crystal_F_000 520
_exptl_crystal_size_max 0.32
_exptl_crystal_size_mid 0.22
_exptl_crystal_size_min 0.17
_refine_diff_density_max 0.266
_refine_diff_density_min -0.184
_refine_diff_density_rms 0.041
_refine_ls_abs_structure_details
;
 Flack x determined using 1170 quotients [(I+)-(I-)]/[(I+)+(I-)]
 (Parsons and Flack (2004), Acta Cryst. A60, s61).
;
_refine_ls_abs_structure_Flack 0.0(3)
_refine_ls_extinction_method none
_refine_ls_goodness_of_fit_ref 1.057
_refine_ls_hydrogen_treatment constr
_refine_ls_matrix_type full
_refine_ls_number_parameters 178
_refine_ls_number_reflns 3020
_refine_ls_number_restraints 19
_refine_ls_restrained_S_all 1.186
_refine_ls_R_factor_all 0.0338
_refine_ls_R_factor_gt 0.0331
_refine_ls_shift/su_max 0.001
_refine_ls_shift/su_mean 0.000
_refine_ls_structure_factor_coef Fsqd
_refine_ls_weighting_details
;
 w=1/[\s^2^(Fo^2^)+(0.0494P)^2^+0.2620P]
 where P=(Fo^2^+2Fc^2^)/3
;
_refine_ls_weighting_scheme calc
_refine_ls_wR_factor_gt 0.0860
_refine_ls_wR_factor_ref 0.0868
_reflns_Friedel_coverage 0.667
_reflns_number_gt 2953
_reflns_number_total 3020
_reflns_threshold_expression 'I > 2\s(I)'
_cod_data_source_file np6b00140_si_003.cif
_cod_data_source_block P212121
_cod_original_cell_volume 1320.87(19)
_cod_database_code 1553290

loop_
_space_group_symop_operation_xyz
'x, y, z'
'x+1/2, -y+1/2, -z'
'-x, y+1/2, -z+1/2'
'-x+1/2, -y, z+1/2'

loop_
_atom_site_label
_atom_site_type_symbol
_atom_site_fract_x
_atom_site_fract_y
_atom_site_fract_z
_atom_site_U_iso_or_equiv
_atom_site_adp_type
_atom_site_occupancy
_atom_site_symmetry_multiplicity
_atom_site_calc_flag
_atom_site_refinement_flags_posn
_atom_site_refinement_flags_adp
_atom_site_refinement_flags_occupancy
_atom_site_disorder_assembly
_atom_site_disorder_group
C1 C 0.4939(3) 0.5871(2) 0.85337(5) 0.0161(3) Uani 1 1 d . . . . .
H1 H 0.5775 0.6765 0.8691 0.019 Uiso 1 1 calc R U . . .
C2 C 0.4672(3) 0.6195(2) 0.80736(5) 0.0199(3) Uani 1 1 d . . . . .
H2A H 0.6219 0.6597 0.7957 0.024 Uiso 1 1 calc R U . . .
H2B H 0.3494 0.7181 0.8026 0.024 Uiso 1 1 calc R U . . .
C3 C 0.3853(3) 0.4462(2) 0.78522(4) 0.0168(3) Uani 1 1 d . . . . .
H3A H 0.5206 0.3598 0.7830 0.020 Uiso 1 1 calc R U . . .
H3B H 0.3322 0.4771 0.7568 0.020 Uiso 1 1 calc R U . . .
C4 C 0.1801(3) 0.3551(2) 0.80888(4) 0.0146(3) Uani 1 1 d . . . . .
H4 H 0.0543 0.4502 0.8130 0.018 Uiso 1 1 calc R U . . .
C5 C 0.2615(2) 0.29142(19) 0.85277(4) 0.0111(3) Uani 1 1 d . . . . .
C6 C 0.0360(3) 0.2583(2) 0.87987(4) 0.0125(3) Uani 1 1 d . . . . .
H6A H -0.0657 0.3688 0.8791 0.015 Uiso 1 1 calc R U . . .
H6B H -0.0567 0.1558 0.8679 0.015 Uiso 1 1 calc R U . . .
C8 C 0.2318(3) 0.36995(19) 0.94466(4) 0.0139(3) Uani 1 1 d . . . . .
H8A H 0.2775 0.3353 0.9733 0.017 Uiso 1 1 calc R U . . .
H8B H 0.1274 0.4789 0.9463 0.017 Uiso 1 1 calc R U . . .
C9 C 0.4571(3) 0.4168(2) 0.91958(4) 0.0148(3) Uani 1 1 d . . . . .
H9A H 0.5278 0.5306 0.9308 0.018 Uiso 1 1 calc R U . . .
H9B H 0.5754 0.3176 0.9232 0.018 Uiso 1 1 calc R U . . .
C10 C 0.4088(3) 0.44201(19) 0.87365(4) 0.0122(3) Uani 1 1 d . . . . .
C12 C 0.0443(3) -0.1404(2) 0.91428(5) 0.0195(3) Uani 1 1 d . . . . .
H12A H -0.0430 -0.1002 0.8895 0.029 Uiso 1 1 calc R U . . .
H12B H -0.0557 -0.2241 0.9305 0.029 Uiso 1 1 calc R U . . .
H12C H 0.1907 -0.2033 0.9058 0.029 Uiso 1 1 calc R U . . .
C14 C 0.4097(3) 0.11433(19) 0.85028(4) 0.0145(3) Uani 1 1 d . . . . .
H14A H 0.5384 0.1300 0.8300 0.022 Uiso 1 1 calc R U . . .
H14B H 0.3068 0.0129 0.8417 0.022 Uiso 1 1 calc R U . . .
H14C H 0.4782 0.0874 0.8776 0.022 Uiso 1 1 calc R U . . .
C15 C 0.0685(3) 0.2022(2) 0.78270(5) 0.0224(3) Uani 1 1 d . . . . .
H15A H -0.0018 0.2547 0.7575 0.034 Uiso 1 1 calc R U . . .
H15B H -0.0559 0.1407 0.7989 0.034 Uiso 1 1 calc R U . . .
H15C H 0.1919 0.1136 0.7750 0.034 Uiso 1 1 calc R U . . .
C7 C 0.0973(3) 0.21429(19) 0.92465(4) 0.0117(3) Uani 1 1 d . . . . .
O1 O -0.09717(19) 0.14026(14) 0.94989(3) 0.0159(2) Uani 1 1 d . . . . .
C11 C 0.1072(3) 0.02343(19) 0.94047(4) 0.0126(3) Uani 1 1 d . . . . .
C13 C 0.2748(15) -0.0118(7) 0.9767(3) 0.021(2) Uani 0.576(3) 1 d D U P A 1
H13A H 0.4410 0.0112 0.9677 0.025 Uiso 0.576(3) 1 calc R U P A 1
H13B H 0.2375 0.0746 0.9995 0.025 Uiso 0.576(3) 1 calc R U P A 1
O2 O 0.2556(6) -0.1958(3) 0.99193(8) 0.0385(7) Uani 0.576(3) 1 d D U P A 1
H2D H 0.1133 -0.2175 0.9984 0.058 Uiso 0.576(3) 1 calc R U P A 1
C13B C 0.2587(16) -0.0293(13) 0.9781(4) 0.009(2) Uani 0.424(3) 1 d D U P A 2
H13D H 0.2828 0.0791 0.9960 0.011 Uiso 0.424(3) 1 calc R U P A 2
H13E H 0.1747 -0.1237 0.9946 0.011 Uiso 0.424(3) 1 calc R U P A 2
O2B O 0.4860(5) -0.0986(4) 0.96479(9) 0.0208(7) Uani 0.424(3) 1 d D U P A 2
H2F H 0.5764 -0.0108 0.9589 0.031 Uiso 0.424(3) 1 calc R U P A 2

loop_
_atom_site_aniso_label
_atom_site_aniso_U_11
_atom_site_aniso_U_22
_atom_site_aniso_U_33
_atom_site_aniso_U_23
_atom_site_aniso_U_13
_atom_site_aniso_U_12
C1 0.0183(7) 0.0142(7) 0.0157(7) -0.0011(5) 0.0014(6) -0.0010(6)
C2 0.0261(8) 0.0183(7) 0.0153(7) 0.0033(6) 0.0035(6) -0.0013(7)
C3 0.0194(8) 0.0200(7) 0.0111(6) 0.0024(5) 0.0015(6) 0.0023(6)
C4 0.0142(7) 0.0191(7) 0.0106(6) 0.0003(5) -0.0004(5) 0.0019(6)
C5 0.0095(6) 0.0139(6) 0.0098(6) -0.0003(5) -0.0001(5) 0.0002(5)
C6 0.0092(6) 0.0155(6) 0.0126(6) 0.0012(5) 0.0003(5) 0.0006(5)
C8 0.0194(7) 0.0115(6) 0.0109(6) 0.0002(5) 0.0020(5) -0.0006(6)
C9 0.0167(7) 0.0145(7) 0.0134(6) 0.0004(5) -0.0027(5) -0.0018(6)
C10 0.0103(6) 0.0139(6) 0.0124(6) -0.0006(5) 0.0000(5) 0.0018(5)
C12 0.0245(8) 0.0136(7) 0.0204(7) -0.0008(6) -0.0004(6) -0.0047(6)
C14 0.0141(7) 0.0139(6) 0.0155(6) -0.0011(5) 0.0018(6) 0.0018(6)
C15 0.0213(8) 0.0329(9) 0.0131(7) -0.0038(6) -0.0015(6) -0.0043(7)
C7 0.0102(6) 0.0131(6) 0.0118(6) 0.0004(5) 0.0023(5) 0.0018(5)
O1 0.0118(5) 0.0183(5) 0.0174(5) 0.0035(4) 0.0061(4) 0.0021(4)
C11 0.0110(7) 0.0132(6) 0.0137(6) 0.0005(5) 0.0030(5) 0.0000(5)
C13 0.024(3) 0.019(3) 0.021(3) 0.0031(11) -0.0001(11) -0.0001(12)
O2 0.0714(16) 0.0141(10) 0.0299(12) 0.0081(8) -0.0178(12) -0.0028(11)
C13B 0.011(2) 0.008(2) 0.009(2) 0.0018(11) -0.0008(11) 0.0006(12)
O2B 0.0182(13) 0.0167(12) 0.0275(13) 0.0037(10) -0.0026(10) 0.0002(10)

loop_
_atom_type_symbol
_atom_type_description
_atom_type_scat_dispersion_real
_atom_type_scat_dispersion_imag
_atom_type_scat_source
C C 0.0033 0.0016 'International Tables Vol C Tables 4.2.6.8 and 6.1.1.4'
H H 0.0000 0.0000 'International Tables Vol C Tables 4.2.6.8 and 6.1.1.4'
O O 0.0106 0.0060 'International Tables Vol C Tables 4.2.6.8 and 6.1.1.4'

loop_
_geom_angle_atom_site_label_1
_geom_angle_atom_site_label_2
_geom_angle_atom_site_label_3
_geom_angle
C10 C1 C2 124.76(14)
C10 C1 H1 117.6
C2 C1 H1 117.6
C1 C2 C3 111.01(12)
C1 C2 H2A 109.4
C3 C2 H2A 109.4
C1 C2 H2B 109.4
C3 C2 H2B 109.4
H2A C2 H2B 108.0
C2 C3 C4 110.80(12)
C2 C3 H3A 109.5
C4 C3 H3A 109.5
C2 C3 H3B 109.5
C4 C3 H3B 109.5
H3A C3 H3B 108.1
C3 C4 C15 110.49(12)
C3 C4 C5 111.17(12)
C15 C4 C5 113.62(12)
C3 C4 H4 107.1
C15 C4 H4 107.1
C5 C4 H4 107.1
C10 C5 C14 109.68(12)
C10 C5 C6 107.70(11)
C14 C5 C6 109.66(12)
C10 C5 C4 109.97(11)
C14 C5 C4 111.24(12)
C6 C5 C4 108.51(11)
C7 C6 C5 112.47(11)
C7 C6 H6A 109.1
C5 C6 H6A 109.1
C7 C6 H6B 109.1
C5 C6 H6B 109.1
H6A C6 H6B 107.8
C7 C8 C9 110.74(11)
C7 C8 H8A 109.5
C9 C8 H8A 109.5
C7 C8 H8B 109.5
C9 C8 H8B 109.5
H8A C8 H8B 108.1
C10 C9 C8 113.12(13)
C10 C9 H9A 109.0
C8 C9 H9A 109.0
C10 C9 H9B 109.0
C8 C9 H9B 109.0
H9A C9 H9B 107.8
C1 C10 C9 120.70(13)
C1 C10 C5 123.36(13)
C9 C10 C5 115.94(12)
C11 C12 H12A 109.5
C11 C12 H12B 109.5
H12A C12 H12B 109.5
C11 C12 H12C 109.5
H12A C12 H12C 109.5
H12B C12 H12C 109.5
C5 C14 H14A 109.5
C5 C14 H14B 109.5
H14A C14 H14B 109.5
C5 C14 H14C 109.5
H14A C14 H14C 109.5
H14B C14 H14C 109.5
C4 C15 H15A 109.5
C4 C15 H15B 109.5
H15A C15 H15B 109.5
C4 C15 H15C 109.5
H15A C15 H15C 109.5
H15B C15 H15C 109.5
O1 C7 C11 59.35(8)
O1 C7 C8 114.46(11)
C11 C7 C8 122.91(12)
O1 C7 C6 115.93(12)
C11 C7 C6 122.21(12)
C8 C7 C6 111.03(12)
C11 O1 C7 61.11(9)
O1 C11 C7 59.54(9)
O1 C11 C12 113.44(13)
C7 C11 C12 123.11(12)
O1 C11 C13 115.1(3)
C7 C11 C13 116.4(3)
C12 C11 C13 116.1(2)
O1 C11 C13B 114.7(3)
C7 C11 C13B 121.9(4)
C12 C11 C13B 111.9(4)
O2 C13 C11 112.0(6)
O2 C13 H13A 109.2
C11 C13 H13A 109.2
O2 C13 H13B 109.2
C11 C13 H13B 109.2
H13A C13 H13B 107.9
C13 O2 H2D 109.5
O2B C13B C11 110.2(7)
O2B C13B H13D 109.6
C11 C13B H13D 109.6
O2B C13B H13E 109.6
C11 C13B H13E 109.6
H13D C13B H13E 108.1
C13B O2B H2F 109.5

loop_
_geom_bond_atom_site_label_1
_geom_bond_atom_site_label_2
_geom_bond_distance
C1 C10 1.335(2)
C1 C2 1.508(2)
C1 H1 0.9500
C2 C3 1.525(2)
C2 H2A 0.9900
C2 H2B 0.9900
C3 C4 1.533(2)
C3 H3A 0.9900
C3 H3B 0.9900
C4 C15 1.534(2)
C4 C5 1.5565(19)
C4 H4 1.0000
C5 C10 1.5321(19)
C5 C14 1.5411(19)
C5 C6 1.5553(19)
C6 C7 1.5169(19)
C6 H6A 0.9900
C6 H6B 0.9900
C8 C7 1.510(2)
C8 C9 1.538(2)
C8 H8A 0.9900
C8 H8B 0.9900
C9 C10 1.5148(18)
C9 H9A 0.9900
C9 H9B 0.9900
C12 C11 1.507(2)
C12 H12A 0.9800
C12 H12B 0.9800
C12 H12C 0.9800
C14 H14A 0.9800
C14 H14B 0.9800
C14 H14C 0.9800
C15 H15A 0.9800
C15 H15B 0.9800
C15 H15C 0.9800
C7 O1 1.4640(17)
C7 C11 1.4872(19)
O1 C11 1.4613(17)
C11 C13 1.520(9)
C11 C13B 1.530(10)
C13 O2 1.437(7)
C13 H13A 0.9900
C13 H13B 0.9900
O2 H2D 0.8400
C13B O2B 1.437(7)
C13B H13D 0.9900
C13B H13E 0.9900
O2B H2F 0.8400

loop_
_geom_torsion_atom_site_label_1
_geom_torsion_atom_site_label_2
_geom_torsion_atom_site_label_3
_geom_torsion_atom_site_label_4
_geom_torsion
C10 C1 C2 C3 -13.9(2)
C1 C2 C3 C4 45.70(17)
C2 C3 C4 C15 169.63(13)
C2 C3 C4 C5 -63.25(16)
C3 C4 C5 C10 44.74(16)
C15 C4 C5 C10 170.13(12)
C3 C4 C5 C14 -76.96(15)
C15 C4 C5 C14 48.42(17)
C3 C4 C5 C6 162.31(12)
C15 C4 C5 C6 -72.30(15)
C10 C5 C6 C7 -55.16(15)
C14 C5 C6 C7 64.14(15)
C4 C5 C6 C7 -174.16(12)
C7 C8 C9 C10 49.97(16)
C2 C1 C10 C9 176.53(15)
C2 C1 C10 C5 -2.7(2)
C8 C9 C10 C1 131.85(15)
C8 C9 C10 C5 -48.86(17)
C14 C5 C10 C1 109.68(16)
C6 C5 C10 C1 -131.03(14)
C4 C5 C10 C1 -12.96(19)
C14 C5 C10 C9 -69.58(16)
C6 C5 C10 C9 49.71(16)
C4 C5 C10 C9 167.78(12)
C9 C8 C7 O1 170.34(11)
C9 C8 C7 C11 102.22(15)
C9 C8 C7 C6 -56.06(15)
C5 C6 C7 O1 -166.37(11)
C5 C6 C7 C11 -97.69(16)
C5 C6 C7 C8 60.76(15)
C8 C7 O1 C11 -115.10(14)
C6 C7 O1 C11 113.63(14)
C7 O1 C11 C12 -115.83(13)
C7 O1 C11 C13 107.1(4)
C7 O1 C11 C13B 113.8(5)
C8 C7 C11 O1 100.95(14)
C6 C7 C11 O1 -103.15(14)
O1 C7 C11 C12 99.64(15)
C8 C7 C11 C12 -159.41(14)
C6 C7 C11 C12 -3.5(2)
O1 C7 C11 C13 -105.0(4)
C8 C7 C11 C13 -4.0(4)
C6 C7 C11 C13 151.9(4)
O1 C7 C11 C13B -101.9(4)
C8 C7 C11 C13B -0.9(5)
C6 C7 C11 C13B 155.0(4)
O1 C11 C13 O2 108.0(4)
C7 C11 C13 O2 174.9(4)
C12 C11 C13 O2 -27.9(7)
C13B C11 C13 O2 20(4)
O1 C11 C13B O2B -164.0(5)
C7 C11 C13B O2B -95.7(6)
C12 C11 C13B O2B 64.9(8)
C13 C11 C13B O2B -69(5)
